data_4084088
loop_
_publ_author_name
'Enders, Markus'
'Fern\'andez, Pablo'
'Ludwig, Gunter'
'Pritzkow, Hans'

_publ_section_title
;
 New Chromium(III) Complexes as Highly Active Catalysts for Olefin
 Polymerization
;
_journal_issue 24
_journal_name_full Organometallics
_journal_page_first 5005
_journal_paper_doi 10.1021/om010753+
_journal_volume 20
_journal_year 2001
_chemical_formula_moiety 'C18 H18 Cl2 Cr N'
_chemical_formula_sum 'C18 H18 Cl2 Cr N'
_chemical_formula_weight 371.23
_chemical_name_systematic
;
 ?
;
_space_group_IT_number 61
_symmetry_cell_setting orthorhombic
_symmetry_space_group_name_Hall '-P 2ac 2ab'
_symmetry_space_group_name_H-M 'P b c a'
_atom_sites_solution_hydrogens difmap
_atom_sites_solution_primary direct
_atom_sites_solution_secondary difmap
_audit_creation_method SHELXL-97
_cell_angle_alpha 90.00
_cell_angle_beta 90.00
_cell_angle_gamma 90.00
_cell_formula_units_Z 8
_cell_length_a 14.1181(2)
_cell_length_b 13.6030(2)
_cell_length_c 17.5427(2)
_cell_measurement_temperature 173(2)
_cell_volume 3369.05(8)
_computing_cell_refinement 'Bruker SAINT'
_computing_data_collection 'Bruker SMART'
_computing_data_reduction 'Bruker SAINT'
_computing_molecular_graphics 'Bruker SHELXTL'
_computing_publication_material 'SHELXL-97 (Sheldrick, 1997)'
_computing_structure_refinement 'SHELXL-97 (Sheldrick, 1997)'
_computing_structure_solution 'SHELXS-97 (Sheldrick, 1990)'
_diffrn_ambient_temperature 173(2)
_diffrn_measured_fraction_theta_full 0.994
_diffrn_measured_fraction_theta_max 0.994
_diffrn_measurement_device_type 'CCD area detector'
_diffrn_measurement_method omega-scans
_diffrn_radiation_monochromator graphite
_diffrn_radiation_source 'fine-focus sealed tube'
_diffrn_radiation_type MoK\a
_diffrn_radiation_wavelength 0.71073
_diffrn_reflns_av_R_equivalents 0.053
_diffrn_reflns_av_sigmaI/netI 0.0320
_diffrn_reflns_limit_h_max 18
_diffrn_reflns_limit_h_min 0
_diffrn_reflns_limit_k_max 18
_diffrn_reflns_limit_k_min 0
_diffrn_reflns_limit_l_max 23
_diffrn_reflns_limit_l_min 0
_diffrn_reflns_number 33814
_diffrn_reflns_theta_full 28.29
_diffrn_reflns_theta_max 28.29
_diffrn_reflns_theta_min 2.32
_exptl_absorpt_coefficient_mu 0.991
_exptl_absorpt_correction_T_max 0.928
_exptl_absorpt_correction_T_min 0.827
_exptl_absorpt_correction_type multi-scan
_exptl_absorpt_process_details SADABS
_exptl_crystal_colour black
_exptl_crystal_density_diffrn 1.464
_exptl_crystal_density_method 'not measured'
_exptl_crystal_description plate
_exptl_crystal_F_000 1528
_exptl_crystal_size_max 0.24
_exptl_crystal_size_mid 0.23
_exptl_crystal_size_min 0.04
_refine_diff_density_max 0.339
_refine_diff_density_min -0.372
_refine_diff_density_rms 0.057
_refine_ls_extinction_method none
_refine_ls_goodness_of_fit_ref 0.956
_refine_ls_hydrogen_treatment refall
_refine_ls_matrix_type full
_refine_ls_number_parameters 271
_refine_ls_number_reflns 4154
_refine_ls_number_restraints 0
_refine_ls_restrained_S_all 0.956
_refine_ls_R_factor_all 0.0540
_refine_ls_R_factor_gt 0.0305
_refine_ls_shift/su_max 0.001
_refine_ls_shift/su_mean 0.000
_refine_ls_structure_factor_coef Fsqd
_refine_ls_weighting_details 'calc w=1/[\s^2^(Fo^2^)+(0.0478P)^2^+0.0000P] where P=(Fo^2^+2Fc^2^)/3'
_refine_ls_weighting_scheme calc
_refine_ls_wR_factor_gt 0.0749
_refine_ls_wR_factor_ref 0.0823
_reflns_number_gt 2931
_reflns_number_total 4154
_reflns_threshold_expression >2sigma(I)
_cod_data_source_file om010753%2B.cif
_cod_data_source_block pf09
_cod_depositor_comments
;
The following automatic conversions were performed:

'_symmetry_cell_setting' value 'Orthorhombic' changed to
'orthorhombic' according to
/usr/data/users/saulius/automatic-downloads/retrospective/ACS/lib/dictionaries/cif_core.dic
dictionary named 'cif_core.dic' version 2.4.2 from 2011-04-26.

Automatic conversion script
Id: cif_fix_values 2281 2013-09-26 08:29:07Z andrius 
;
_cod_original_sg_symbol_H-M Pbca
_cod_database_code 4084088

loop_
_symmetry_equiv_pos_as_xyz
'x, y, z'
'-x+1/2, -y, z+1/2'
'-x, y+1/2, -z+1/2'
'x+1/2, -y+1/2, -z'
'-x, -y, -z'
'x-1/2, y, -z-1/2'
'x, -y-1/2, z-1/2'
'-x-1/2, y-1/2, z'

loop_
_atom_site_label
_atom_site_type_symbol
_atom_site_fract_x
_atom_site_fract_y
_atom_site_fract_z
_atom_site_U_iso_or_equiv
_atom_site_adp_type
_atom_site_occupancy
_atom_site_symmetry_multiplicity
_atom_site_calc_flag
Cr1 Cr 0.08647(2) 0.72806(2) 0.156987(15) 0.02154(9) Uani 1 1 d
Cl1 Cl 0.09057(4) 0.68706(4) 0.28358(2) 0.03666(13) Uani 1 1 d
Cl12 Cl -0.07341(3) 0.75182(4) 0.14386(3) 0.03437(13) Uani 1 1 d
N1 N 0.08504(11) 0.58349(11) 0.11701(8) 0.0243(3) Uani 1 1 d
C1 C 0.20031(13) 0.64019(13) 0.02737(9) 0.0228(4) Uani 1 1 d
C2 C 0.14326(13) 0.56246(13) 0.05555(9) 0.0230(4) Uani 1 1 d
C3 C 0.03145(16) 0.51186(15) 0.14468(12) 0.0323(5) Uani 1 1 d
C4 C 0.03040(16) 0.41686(15) 0.11493(12) 0.0366(5) Uani 1 1 d
C5 C 0.08627(16) 0.39480(15) 0.05356(12) 0.0335(5) Uani 1 1 d
C6 C 0.14511(14) 0.46833(13) 0.02170(10) 0.0260(4) Uani 1 1 d
C7 C 0.20494(15) 0.45331(15) -0.04199(11) 0.0301(4) Uani 1 1 d
C8 C 0.25960(15) 0.52801(15) -0.06919(11) 0.0308(4) Uani 1 1 d
C9 C 0.25717(15) 0.62125(15) -0.03448(10) 0.0291(4) Uani 1 1 d
C10 C 0.19314(13) 0.73550(13) 0.06788(10) 0.0230(4) Uani 1 1 d
C11 C 0.12568(13) 0.81043(13) 0.05200(9) 0.0234(4) Uani 1 1 d
C12 C 0.12815(14) 0.87869(13) 0.11393(10) 0.0255(4) Uani 1 1 d
C13 C 0.19800(14) 0.84715(14) 0.16665(10) 0.0272(4) Uani 1 1 d
C14 C 0.23825(13) 0.75732(13) 0.13913(10) 0.0240(4) Uani 1 1 d
C15 C 0.06468(16) 0.81943(16) -0.01719(11) 0.0288(4) Uani 1 1 d
C16 C 0.06721(18) 0.96888(16) 0.11809(13) 0.0356(5) Uani 1 1 d
C17 C 0.22689(19) 0.89800(19) 0.23891(13) 0.0368(5) Uani 1 1 d
C18 C 0.31261(17) 0.69593(18) 0.17702(13) 0.0350(5) Uani 1 1 d
H3 H -0.0073(15) 0.5277(14) 0.1856(12) 0.031(6) Uiso 1 1 d
H4 H -0.0113(17) 0.3697(17) 0.1364(13) 0.043(6) Uiso 1 1 d
H5 H 0.0875(15) 0.3303(16) 0.0306(12) 0.036(6) Uiso 1 1 d
H7 H 0.2047(15) 0.3957(15) -0.0635(11) 0.030(6) Uiso 1 1 d
H8 H 0.3008(15) 0.5175(13) -0.1131(11) 0.025(5) Uiso 1 1 d
H9 H 0.2953(17) 0.6680(16) -0.0487(12) 0.040(6) Uiso 1 1 d
H15A H 0.0839(15) 0.8733(16) -0.0483(12) 0.036(6) Uiso 1 1 d
H15B H 0.0684(15) 0.7616(16) -0.0459(13) 0.032(6) Uiso 1 1 d
H15C H -0.0027(17) 0.8323(16) -0.0073(11) 0.037(6) Uiso 1 1 d
H16A H 0.0659(16) 0.9993(17) 0.1699(13) 0.046(7) Uiso 1 1 d
H16B H 0.0005(17) 0.9492(17) 0.1060(12) 0.045(7) Uiso 1 1 d
H16C H 0.0913(15) 1.0217(17) 0.0855(12) 0.042(6) Uiso 1 1 d
H17A H 0.276(2) 0.938(2) 0.2282(16) 0.080(10) Uiso 1 1 d
H17B H 0.245(2) 0.854(2) 0.2757(16) 0.077(10) Uiso 1 1 d
H17C H 0.177(2) 0.939(2) 0.2568(15) 0.071(9) Uiso 1 1 d
H18A H 0.3099(18) 0.6260(19) 0.1628(12) 0.050(7) Uiso 1 1 d
H18B H 0.303(2) 0.698(2) 0.2290(17) 0.078(10) Uiso 1 1 d
H18C H 0.374(3) 0.719(2) 0.1706(17) 0.081(10) Uiso 1 1 d

loop_
_atom_site_aniso_label
_atom_site_aniso_U_11
_atom_site_aniso_U_22
_atom_site_aniso_U_33
_atom_site_aniso_U_23
_atom_site_aniso_U_13
_atom_site_aniso_U_12
Cr1 0.02145(16) 0.02668(16) 0.01650(14) 0.00088(11) 0.00045(11) 0.00060(12)
Cl1 0.0444(3) 0.0477(3) 0.0178(2) 0.00395(19) 0.0004(2) 0.0011(2)
Cl12 0.0222(2) 0.0478(3) 0.0332(2) 0.0074(2) 0.00223(19) 0.0050(2)
N1 0.0234(8) 0.0272(8) 0.0224(7) 0.0015(6) 0.0019(6) -0.0013(7)
C1 0.0219(10) 0.0262(9) 0.0204(8) 0.0011(7) -0.0021(7) -0.0012(8)
C2 0.0203(9) 0.0289(10) 0.0198(8) 0.0011(7) -0.0030(7) -0.0001(8)
C3 0.0293(11) 0.0344(11) 0.0331(11) 0.0030(8) 0.0066(9) -0.0055(9)
C4 0.0344(13) 0.0302(11) 0.0451(12) 0.0047(9) 0.0044(10) -0.0099(9)
C5 0.0319(12) 0.0263(10) 0.0423(12) -0.0013(8) -0.0040(10) -0.0020(9)
C6 0.0235(10) 0.0279(10) 0.0267(9) -0.0012(7) -0.0047(8) 0.0009(8)
C7 0.0331(12) 0.0298(11) 0.0273(9) -0.0063(8) -0.0059(9) 0.0071(9)
C8 0.0305(11) 0.0388(12) 0.0230(9) -0.0017(8) 0.0027(8) 0.0073(9)
C9 0.0271(11) 0.0346(11) 0.0257(9) 0.0025(8) 0.0033(8) -0.0025(9)
C10 0.0211(9) 0.0270(9) 0.0208(8) 0.0009(7) 0.0037(7) -0.0049(8)
C11 0.0235(10) 0.0255(9) 0.0210(8) 0.0035(7) 0.0004(7) -0.0049(8)
C12 0.0260(10) 0.0245(9) 0.0259(9) -0.0001(7) -0.0004(8) -0.0039(8)
C13 0.0270(10) 0.0288(10) 0.0258(9) -0.0012(7) -0.0019(8) -0.0043(8)
C14 0.0214(9) 0.0284(10) 0.0223(8) -0.0005(7) -0.0009(7) -0.0021(8)
C15 0.0321(12) 0.0306(11) 0.0238(9) 0.0046(8) -0.0044(8) -0.0052(9)
C16 0.0431(14) 0.0244(10) 0.0392(12) -0.0015(9) -0.0056(10) 0.0029(9)
C17 0.0402(14) 0.0375(13) 0.0328(11) -0.0103(10) -0.0094(10) -0.0010(11)
C18 0.0291(12) 0.0394(13) 0.0364(12) -0.0012(9) -0.0091(9) 0.0039(10)

loop_
_atom_type_symbol
_atom_type_description
_atom_type_scat_dispersion_real
_atom_type_scat_dispersion_imag
_atom_type_scat_source
C C 0.0033 0.0016 'International Tables Vol C Tables 4.2.6.8 and 6.1.1.4'
H H 0.0000 0.0000 'International Tables Vol C Tables 4.2.6.8 and 6.1.1.4'
N N 0.0061 0.0033 'International Tables Vol C Tables 4.2.6.8 and 6.1.1.4'
Cl Cl 0.1484 0.1585 'International Tables Vol C Tables 4.2.6.8 and 6.1.1.4'
Cr Cr 0.3209 0.6236 'International Tables Vol C Tables 4.2.6.8 and 6.1.1.4'

loop_
_geom_angle_atom_site_label_1
_geom_angle_atom_site_label_2
_geom_angle_atom_site_label_3
_geom_angle
N1 Cr1 C10 78.99(6)
N1 Cr1 C14 97.58(6)
C10 Cr1 C14 38.26(7)
N1 Cr1 C11 101.46(6)
C10 Cr1 C11 37.71(7)
C14 Cr1 C11 63.21(7)
N1 Cr1 C12 138.04(6)
C10 Cr1 C12 62.43(7)
C14 Cr1 C12 62.32(7)
C11 Cr1 C12 37.14(6)
N1 Cr1 C13 134.86(7)
C10 Cr1 C13 62.54(7)
C14 Cr1 C13 37.34(7)
C11 Cr1 C13 61.91(6)
C12 Cr1 C13 36.52(7)
N1 Cr1 Cl1 95.54(4)
C10 Cr1 Cl1 133.74(5)
C14 Cr1 Cl1 99.06(5)
C11 Cr1 Cl1 156.72(5)
C12 Cr1 Cl1 122.54(5)
C13 Cr1 Cl1 94.82(5)
N1 Cr1 Cl12 95.14(5)
C10 Cr1 Cl12 127.14(5)
C14 Cr1 Cl12 156.73(5)
C11 Cr1 Cl12 95.21(5)
C12 Cr1 Cl12 95.45(5)
C13 Cr1 Cl12 126.24(5)
Cl1 Cr1 Cl12 99.01(2)
C3 N1 C2 118.15(16)
C3 N1 Cr1 125.08(13)
C2 N1 Cr1 116.74(12)
C9 C1 C2 117.86(17)
C9 C1 C10 125.64(17)
C2 C1 C10 116.50(15)
N1 C2 C6 121.70(17)
N1 C2 C1 117.02(16)
C6 C2 C1 121.27(16)
N1 C3 C4 123.39(19)
N1 C3 H3 116.7(13)
C4 C3 H3 119.9(13)
C5 C4 C3 119.47(19)
C5 C4 H4 121.5(14)
C3 C4 H4 119.0(14)
C4 C5 C6 119.62(18)
C4 C5 H5 122.5(13)
C6 C5 H5 117.9(13)
C2 C6 C5 117.65(18)
C2 C6 C7 118.30(18)
C5 C6 C7 124.06(18)
C8 C7 C6 120.45(18)
C8 C7 H7 121.5(14)
C6 C7 H7 118.0(14)
C7 C8 C9 120.46(18)
C7 C8 H8 120.3(11)
C9 C8 H8 119.2(11)
C1 C9 C8 121.66(19)
C1 C9 H9 116.8(14)
C8 C9 H9 121.4(14)
C11 C10 C14 108.65(16)
C11 C10 C1 125.35(16)
C14 C10 C1 124.66(16)
C11 C10 Cr1 73.16(10)
C14 C10 Cr1 71.97(10)
C1 C10 Cr1 110.58(12)
C10 C11 C12 107.47(16)
C10 C11 C15 127.16(17)
C12 C11 C15 125.35(18)
C10 C11 Cr1 69.13(9)
C12 C11 Cr1 72.79(10)
C15 C11 Cr1 124.78(13)
C13 C12 C11 108.43(16)
C13 C12 C16 127.90(17)
C11 C12 C16 123.65(17)
C13 C12 Cr1 71.89(10)
C11 C12 Cr1 70.07(10)
C16 C12 Cr1 125.13(14)
C12 C13 C14 108.31(16)
C12 C13 C17 126.89(18)
C14 C13 C17 124.79(18)
C12 C13 Cr1 71.59(11)
C14 C13 Cr1 68.91(10)
C17 C13 Cr1 125.58(15)
C13 C14 C10 107.12(16)
C13 C14 C18 127.20(17)
C10 C14 C18 125.67(17)
C13 C14 Cr1 73.74(11)
C10 C14 Cr1 69.78(10)
C18 C14 Cr1 121.23(14)
C11 C15 H15A 111.3(13)
C11 C15 H15B 109.7(14)
H15A C15 H15B 108.8(18)
C11 C15 H15C 115.4(12)
H15A C15 H15C 103.9(18)
H15B C15 H15C 107.4(19)
C12 C16 H16A 113.2(13)
C12 C16 H16B 108.1(13)
H16A C16 H16B 106.6(18)
C12 C16 H16C 111.9(13)
H16A C16 H16C 103.5(18)
H16B C16 H16C 113.5(18)
C13 C17 H17A 108.0(18)
C13 C17 H17B 111.6(17)
H17A C17 H17B 109(3)
C13 C17 H17C 110.6(16)
H17A C17 H17C 106(3)
H17B C17 H17C 111(2)
C14 C18 H18A 113.5(14)
C14 C18 H18B 109.0(19)
H18A C18 H18B 106(2)
C14 C18 H18C 114.6(19)
H18A C18 H18C 109(2)
H18B C18 H18C 104(3)

loop_
_geom_bond_atom_site_label_1
_geom_bond_atom_site_label_2
_geom_bond_distance
Cr1 N1 2.0880(15)
Cr1 C10 2.1729(17)
Cr1 C14 2.2019(19)
Cr1 C11 2.2258(16)
Cr1 C12 2.2617(18)
Cr1 C13 2.2655(19)
Cr1 Cl1 2.2905(5)
Cr1 Cl12 2.2919(6)
N1 C3 1.326(2)
N1 C2 1.386(2)
C1 C9 1.374(3)
C1 C2 1.418(2)
C1 C10 1.482(2)
C2 C6 1.412(2)
C3 C4 1.394(3)
C3 H3 0.93(2)
C4 C5 1.368(3)
C4 H4 0.95(2)
C5 C6 1.415(3)
C5 H5 0.97(2)
C6 C7 1.415(3)
C7 C8 1.362(3)
C7 H7 0.87(2)
C8 C9 1.407(3)
C8 H8 0.98(2)
C9 H9 0.87(2)
C10 C11 1.423(3)
C10 C14 1.434(2)
C11 C12 1.430(2)
C11 C15 1.493(2)
C12 C13 1.419(3)
C12 C16 1.500(3)
C13 C14 1.431(3)
C13 C17 1.500(3)
C14 C18 1.497(3)
C15 H15A 0.95(2)
C15 H15B 0.94(2)
C15 H15C 0.98(2)
C16 H16A 1.00(2)
C16 H16B 1.00(2)
C16 H16C 0.98(2)
C17 H17A 0.89(3)
C17 H17B 0.92(3)
C17 H17C 0.95(3)
C18 H18A 0.98(3)
C18 H18B 0.92(3)
C18 H18C 0.93(4)
